data_7000072
loop_
_publ_author_name
'Duraczy\'nska, Dorota'
'Nelson, John H.'

_publ_section_title
;
 Phosphaallyl complexes of Ru(II) derived from
 dicyclohexylvinylphosphine (DCVP).
;
_journal_issue 1
_journal_name_full 'Dalton transactions (Cambridge, England : 2003)'
_journal_page_first 92
_journal_page_last 103
_journal_paper_doi 10.1039/b413446j
_journal_year 2005
_chemical_formula_sum 'C33 H55 F6 P3 Ru'
_chemical_formula_weight 759.75
_chemical_name_common 1
_chemical_name_systematic
;
?
;
_space_group_IT_number 14
_symmetry_cell_setting monoclinic
_symmetry_space_group_name_Hall '-P 2ybc'
_symmetry_space_group_name_H-M 'P 1 21/c 1'
_atom_sites_solution_hydrogens geom
_atom_sites_solution_primary direct
_atom_sites_solution_secondary difmap
_audit_creation_method SHELXL-97
_cell_angle_alpha 90.00
_cell_angle_beta 95.2030(10)
_cell_angle_gamma 90.00
_cell_formula_units_Z 4
_cell_length_a 9.6206(4)
_cell_length_b 23.1706(10)
_cell_length_c 15.5767(7)
_cell_measurement_temperature 100(2)
_cell_volume 3458.0(3)
_computing_cell_refinement 'Bruker SMART'
_computing_data_collection 'Bruker SMART'
_computing_data_reduction 'Bruker SAINT'
_computing_molecular_graphics 'Bruker SHELXTL'
_computing_publication_material 'Bruker SHELXTL'
_computing_structure_refinement 'SHELXL-97 (Sheldrick, 1997)'
_computing_structure_solution 'SHELXS-97 (Sheldrick, 1990)'
_diffrn_ambient_temperature 100(2)
_diffrn_measured_fraction_theta_full 0.949
_diffrn_measured_fraction_theta_max 0.949
_diffrn_measurement_device_type 'CCD area detector'
_diffrn_measurement_method 'phi and omega scans'
_diffrn_radiation_monochromator graphite
_diffrn_radiation_source 'fine-focus sealed tube'
_diffrn_radiation_type MoK\a
_diffrn_radiation_wavelength 0.71073
_diffrn_reflns_av_R_equivalents 0.0383
_diffrn_reflns_av_sigmaI/netI 0.0423
_diffrn_reflns_limit_h_max 12
_diffrn_reflns_limit_h_min -13
_diffrn_reflns_limit_k_max 32
_diffrn_reflns_limit_k_min -31
_diffrn_reflns_limit_l_max 21
_diffrn_reflns_limit_l_min -21
_diffrn_reflns_number 28448
_diffrn_reflns_theta_full 29.99
_diffrn_reflns_theta_max 29.99
_diffrn_reflns_theta_min 1.58
_exptl_absorpt_coefficient_mu 0.647
_exptl_absorpt_correction_T_max 0.7819
_exptl_absorpt_correction_T_min 0.7683
_exptl_absorpt_correction_type none
_exptl_crystal_colour pale
_exptl_crystal_density_diffrn 1.459
_exptl_crystal_density_meas 0
_exptl_crystal_density_method 'not measured'
_exptl_crystal_description block
_exptl_crystal_F_000 1584
_exptl_crystal_size_max 0.43
_exptl_crystal_size_mid 0.42
_exptl_crystal_size_min 0.40
_refine_diff_density_max 2.379
_refine_diff_density_min -4.128
_refine_diff_density_rms 0.163
_refine_ls_extinction_method none
_refine_ls_goodness_of_fit_ref 1.031
_refine_ls_hydrogen_treatment mixed
_refine_ls_matrix_type full
_refine_ls_number_parameters 388
_refine_ls_number_reflns 9568
_refine_ls_number_restraints 0
_refine_ls_restrained_S_all 1.031
_refine_ls_R_factor_all 0.0625
_refine_ls_R_factor_gt 0.0547
_refine_ls_shift/su_max 0.001
_refine_ls_shift/su_mean 0.000
_refine_ls_structure_factor_coef Fsqd
_refine_ls_weighting_details 'calc w=1/[\s^2^(Fo^2^)+(0.1350P)^2^+0.0000P] where P=(Fo^2^+2Fc^2^)/3'
_refine_ls_weighting_scheme calc
_refine_ls_wR_factor_gt 0.1595
_refine_ls_wR_factor_ref 0.1732
_reflns_number_gt 8181
_reflns_number_total 9568
_reflns_threshold_expression >2sigma(I)
_cod_data_source_file b413446j.txt
_cod_data_source_block jhn562a
_cod_depositor_comments
;
The following automatic conversions were performed:
'_symmetry_cell_setting' value 'Monoclinic' changed to 'monoclinic'
according to '/home/saulius/struct/CIF-dictionaries/cif_core.dic'
dictionary named 'cif_core.dic' version 2.4.1 from 2010-06-29.

Automatic conversion script
Id: cif_fix_enum 1527 2010-12-29 10:47:43Z saulius 
;
_cod_original_sg_symbol_H-M P2(1)/c
_cod_database_code 7000072

loop_
_symmetry_equiv_pos_as_xyz
'x, y, z'
'-x, y+1/2, -z+1/2'
'-x, -y, -z'
'x, -y-1/2, z-1/2'

loop_
_atom_site_label
_atom_site_type_symbol
_atom_site_fract_x
_atom_site_fract_y
_atom_site_fract_z
_atom_site_U_iso_or_equiv
_atom_site_adp_type
_atom_site_occupancy
_atom_site_symmetry_multiplicity
_atom_site_calc_flag
_atom_site_refinement_flags
_atom_site_disorder_assembly
_atom_site_disorder_group
Ru1 Ru 0.913270(19) 0.106319(7) 0.797967(11) 0.01255(9) Uani 1 1 d . . .
P1 P 0.75571(6) 0.15036(2) 0.87901(4) 0.01431(14) Uani 1 1 d . . .
P2 P 0.78784(7) 0.11075(2) 0.66184(4) 0.01319(14) Uani 1 1 d . . .
C1 C 1.0210(3) 0.02792(10) 0.75447(17) 0.0212(5) Uani 1 1 d . . .
H1A H 1.0071 0.0111 0.6952 0.025 Uiso 1 1 calc R . .
C2 C 0.9448(3) 0.01222(10) 0.82395(19) 0.0252(6) Uani 1 1 d . . .
H2A H 0.8702 -0.0179 0.8232 0.030 Uiso 1 1 calc R . .
C3 C 1.0004(3) 0.04504(11) 0.89750(17) 0.0218(5) Uani 1 1 d . . .
H3A H 0.9719 0.0416 0.9574 0.026 Uiso 1 1 calc R . .
C4 C 1.1111(3) 0.07948(11) 0.87161(17) 0.0209(5) Uani 1 1 d . . .
H4A H 1.1728 0.1050 0.9103 0.025 Uiso 1 1 calc R . .
C5 C 1.1254(3) 0.06924(11) 0.78217(17) 0.0197(5) Uani 1 1 d . . .
H5A H 1.1981 0.0857 0.7472 0.024 Uiso 1 1 calc R . .
C6 C 0.9148(3) 0.18713(9) 0.86863(16) 0.0168(5) Uani 1 1 d . . .
H6A H 0.9833 0.1942 0.9197 0.020 Uiso 1 1 calc R . .
C7 C 0.9455(3) 0.20213(10) 0.78493(16) 0.0180(5) Uani 1 1 d . . .
H7A H 1.0418 0.2153 0.7782 0.022 Uiso 1 1 calc R . .
H7B H 0.8728 0.2237 0.7490 0.022 Uiso 1 1 calc R . .
C8 C 0.7572(3) 0.12893(11) 0.99268(15) 0.0193(5) Uani 1 1 d . . .
H8A H 0.8555 0.1168 1.0100 0.023 Uiso 1 1 calc R . .
C9 C 0.7278(3) 0.17745(11) 1.05480(17) 0.0249(6) Uani 1 1 d . . .
H9A H 0.7880 0.2111 1.0452 0.030 Uiso 1 1 calc R . .
H9B H 0.6292 0.1898 1.0443 0.030 Uiso 1 1 calc R . .
C10 C 0.7567(3) 0.15618(12) 1.14741(17) 0.0240(5) Uani 1 1 d . . .
H10A H 0.7343 0.1872 1.1876 0.029 Uiso 1 1 calc R . .
H10B H 0.8571 0.1469 1.1589 0.029 Uiso 1 1 calc R . .
C11 C 0.6700(4) 0.10267(12) 1.1635(2) 0.0292(7) Uani 1 1 d . . .
H11A H 0.6954 0.0885 1.2228 0.035 Uiso 1 1 calc R . .
H11B H 0.5698 0.1131 1.1586 0.035 Uiso 1 1 calc R . .
C12 C 0.6935(3) 0.05504(12) 1.09975(18) 0.0279(6) Uani 1 1 d . . .
H12A H 0.6302 0.0224 1.1093 0.033 Uiso 1 1 calc R . .
H12B H 0.7906 0.0409 1.1104 0.033 Uiso 1 1 calc R . .
C13 C 0.6680(3) 0.07505(11) 1.00565(16) 0.0202(5) Uani 1 1 d . . .
H13A H 0.5680 0.0843 0.9919 0.024 Uiso 1 1 calc R . .
H13B H 0.6934 0.0439 0.9666 0.024 Uiso 1 1 calc R . .
C14 C 0.6031(3) 0.19352(10) 0.84114(15) 0.0156(4) Uani 1 1 d . . .
H14A H 0.5998 0.1943 0.7768 0.019 Uiso 1 1 calc R . .
C15 C 0.6130(3) 0.25682(10) 0.87129(17) 0.0205(5) Uani 1 1 d . . .
H15A H 0.6148 0.2584 0.9349 0.025 Uiso 1 1 calc R . .
H15B H 0.7006 0.2742 0.8544 0.025 Uiso 1 1 calc R . .
C16 C 0.4879(3) 0.29108(11) 0.8306(2) 0.0267(6) Uani 1 1 d . . .
H16A H 0.4921 0.3309 0.8539 0.032 Uiso 1 1 calc R . .
H16B H 0.4937 0.2935 0.7676 0.032 Uiso 1 1 calc R . .
C17 C 0.3508(3) 0.26426(12) 0.8477(2) 0.0280(6) Uani 1 1 d . . .
H17A H 0.2737 0.2861 0.8163 0.034 Uiso 1 1 calc R . .
H17B H 0.3389 0.2667 0.9101 0.034 Uiso 1 1 calc R . .
C18 C 0.3428(3) 0.20126(12) 0.8193(2) 0.0265(6) Uani 1 1 d . . .
H18A H 0.3450 0.1990 0.7560 0.032 Uiso 1 1 calc R . .
H18B H 0.2536 0.1843 0.8342 0.032 Uiso 1 1 calc R . .
C19 C 0.4648(3) 0.16666(10) 0.86335(18) 0.0207(5) Uani 1 1 d . . .
H19A H 0.4592 0.1261 0.8435 0.025 Uiso 1 1 calc R . .
H19B H 0.4602 0.1670 0.9266 0.025 Uiso 1 1 calc R . .
C20 C 0.6847(3) 0.17458(10) 0.62864(15) 0.0177(5) Uani 1 1 d . . .
H20A H 0.7320 0.2105 0.6355 0.021 Uiso 1 1 calc R . .
C21 C 0.5520(3) 0.17732(11) 0.59607(18) 0.0241(5) Uani 1 1 d . . .
H21A H 0.4987 0.1429 0.5875 0.029 Uiso 1 1 calc R . .
H21B H 0.5106 0.2136 0.5814 0.029 Uiso 1 1 calc R . .
C22 C 0.9039(3) 0.10735(9) 0.57271(17) 0.0172(5) Uani 1 1 d . . .
H22A H 0.9591 0.0709 0.5813 0.021 Uiso 1 1 calc R . .
C23 C 1.0102(3) 0.15706(11) 0.57692(17) 0.0228(5) Uani 1 1 d . . .
H23A H 0.9602 0.1943 0.5683 0.027 Uiso 1 1 calc R . .
H23B H 1.0626 0.1578 0.6346 0.027 Uiso 1 1 calc R . .
C24 C 1.1121(3) 0.14997(14) 0.5080(2) 0.0301(6) Uani 1 1 d . . .
H24A H 1.1683 0.1146 0.5200 0.036 Uiso 1 1 calc R . .
H24B H 1.1766 0.1833 0.5103 0.036 Uiso 1 1 calc R . .
C25 C 1.0356(3) 0.14579(14) 0.41748(19) 0.0305(6) Uani 1 1 d . . .
H25A H 0.9882 0.1828 0.4026 0.037 Uiso 1 1 calc R . .
H25B H 1.1040 0.1386 0.3749 0.037 Uiso 1 1 calc R . .
C26 C 0.9283(3) 0.09725(13) 0.41300(18) 0.0262(6) Uani 1 1 d . . .
H26A H 0.9772 0.0597 0.4206 0.031 Uiso 1 1 calc R . .
H26B H 0.8756 0.0973 0.3554 0.031 Uiso 1 1 calc R . .
C27 C 0.8263(3) 0.10368(11) 0.48215(17) 0.0210(5) Uani 1 1 d . . .
H27A H 0.7621 0.0702 0.4794 0.025 Uiso 1 1 calc R . .
H27B H 0.7698 0.1390 0.4708 0.025 Uiso 1 1 calc R . .
C28 C 0.6590(2) 0.05256(10) 0.63666(15) 0.0150(4) Uani 1 1 d . . .
H28A H 0.6061 0.0628 0.5805 0.018 Uiso 1 1 calc R . .
C29 C 0.5527(3) 0.05009(11) 0.70401(16) 0.0188(5) Uani 1 1 d . . .
H29A H 0.5123 0.0889 0.7110 0.023 Uiso 1 1 calc R . .
H29B H 0.6000 0.0381 0.7603 0.023 Uiso 1 1 calc R . .
C30 C 0.4358(3) 0.00723(10) 0.67620(17) 0.0195(5) Uani 1 1 d . . .
H30A H 0.3700 0.0048 0.7214 0.023 Uiso 1 1 calc R . .
H30B H 0.3835 0.0209 0.6224 0.023 Uiso 1 1 calc R . .
C31 C 0.4967(3) -0.05245(10) 0.66144(17) 0.0203(5) Uani 1 1 d . . .
H31A H 0.5392 -0.0679 0.7170 0.024 Uiso 1 1 calc R . .
H31B H 0.4205 -0.0789 0.6399 0.024 Uiso 1 1 calc R . .
C32 C 0.6065(3) -0.05082(10) 0.59717(17) 0.0186(5) Uani 1 1 d . . .
H32A H 0.5620 -0.0398 0.5397 0.022 Uiso 1 1 calc R . .
H32B H 0.6475 -0.0897 0.5923 0.022 Uiso 1 1 calc R . .
C33 C 0.7223(3) -0.00762(10) 0.62523(16) 0.0181(5) Uani 1 1 d . . .
H33A H 0.7902 -0.0059 0.5812 0.022 Uiso 1 1 calc R . .
H33B H 0.7724 -0.0204 0.6803 0.022 Uiso 1 1 calc R . .
P3 P 0.22398(8) 0.15897(3) 0.10264(5) 0.02370(17) Uani 1 1 d . . .
F1 F 0.1300(3) 0.20282(10) 0.14894(16) 0.0557(6) Uani 1 1 d . . .
F2 F 0.3562(3) 0.19974(11) 0.12279(15) 0.0571(7) Uani 1 1 d . . .
F3 F 0.3180(3) 0.11424(11) 0.05351(16) 0.0553(7) Uani 1 1 d . . .
F4 F 0.0924(2) 0.11733(9) 0.07988(14) 0.0392(5) Uani 1 1 d . . .
F5 F 0.2614(3) 0.12582(10) 0.19065(13) 0.0467(5) Uani 1 1 d . . .
F6 F 0.1874(3) 0.19159(10) 0.01257(13) 0.0481(6) Uani 1 1 d . . .

loop_
_atom_site_aniso_label
_atom_site_aniso_U_11
_atom_site_aniso_U_22
_atom_site_aniso_U_33
_atom_site_aniso_U_23
_atom_site_aniso_U_13
_atom_site_aniso_U_12
Ru1 0.01061(14) 0.01538(12) 0.01087(13) -0.00022(5) -0.00340(9) 0.00144(5)
P1 0.0140(3) 0.0178(3) 0.0107(3) -0.0011(2) -0.0017(2) 0.0016(2)
P2 0.0118(3) 0.0162(3) 0.0110(3) -0.00064(18) -0.0019(2) 0.00069(19)
C1 0.0214(13) 0.0192(10) 0.0213(12) -0.0041(9) -0.0070(10) 0.0074(9)
C2 0.0219(13) 0.0163(10) 0.0357(15) 0.0053(10) -0.0076(12) 0.0037(9)
C3 0.0219(13) 0.0281(11) 0.0154(11) 0.0070(9) 0.0019(10) 0.0102(10)
C4 0.0131(11) 0.0293(12) 0.0190(12) -0.0033(9) -0.0062(9) 0.0068(9)
C5 0.0136(11) 0.0237(10) 0.0217(12) -0.0016(9) 0.0008(9) 0.0066(9)
C6 0.0132(11) 0.0169(9) 0.0192(11) -0.0030(8) -0.0047(9) -0.0003(8)
C7 0.0150(11) 0.0177(10) 0.0201(11) -0.0008(9) -0.0041(9) -0.0017(8)
C8 0.0190(12) 0.0256(11) 0.0131(10) 0.0014(9) 0.0003(9) 0.0015(9)
C9 0.0326(15) 0.0258(12) 0.0155(11) -0.0004(9) -0.0018(11) -0.0016(11)
C10 0.0273(14) 0.0335(13) 0.0111(11) -0.0016(9) 0.0009(10) -0.0010(11)
C11 0.0316(17) 0.0372(15) 0.0181(13) 0.0065(10) -0.0012(12) 0.0012(11)
C12 0.0335(16) 0.0276(12) 0.0223(13) 0.0089(10) 0.0017(12) 0.0029(11)
C13 0.0202(12) 0.0225(10) 0.0176(11) 0.0016(9) 0.0004(10) 0.0015(9)
C14 0.0145(11) 0.0191(9) 0.0129(10) -0.0012(8) -0.0008(8) 0.0014(8)
C15 0.0218(13) 0.0186(10) 0.0200(12) -0.0011(9) -0.0040(10) 0.0022(9)
C16 0.0254(14) 0.0216(11) 0.0323(14) 0.0055(10) -0.0023(12) 0.0052(10)
C17 0.0226(14) 0.0279(12) 0.0338(15) 0.0047(11) 0.0041(12) 0.0111(11)
C18 0.0132(12) 0.0297(12) 0.0358(15) 0.0022(11) -0.0014(11) 0.0028(10)
C19 0.0139(11) 0.0218(10) 0.0264(13) -0.0010(9) 0.0013(10) 0.0007(9)
C20 0.0204(12) 0.0187(9) 0.0132(10) 0.0016(8) -0.0020(9) 0.0021(9)
C21 0.0212(13) 0.0262(11) 0.0241(13) 0.0045(10) -0.0018(11) 0.0049(10)
C22 0.0170(13) 0.0192(10) 0.0146(12) 0.0000(7) -0.0024(10) -0.0002(8)
C23 0.0221(13) 0.0290(12) 0.0180(12) -0.0027(9) 0.0058(10) -0.0080(10)
C24 0.0259(15) 0.0384(15) 0.0271(14) -0.0016(12) 0.0075(12) -0.0088(12)
C25 0.0313(16) 0.0409(15) 0.0209(13) 0.0035(11) 0.0115(12) -0.0017(12)
C26 0.0255(15) 0.0387(13) 0.0148(12) -0.0034(10) 0.0041(11) 0.0008(12)
C27 0.0180(13) 0.0323(13) 0.0125(12) -0.0010(9) 0.0008(10) -0.0001(9)
C28 0.0126(11) 0.0185(9) 0.0132(10) -0.0009(8) -0.0029(8) -0.0013(8)
C29 0.0171(11) 0.0215(10) 0.0175(11) -0.0021(8) 0.0005(9) -0.0014(9)
C30 0.0131(11) 0.0234(10) 0.0219(12) 0.0012(9) 0.0014(9) -0.0008(9)
C31 0.0152(12) 0.0214(10) 0.0234(12) -0.0003(9) -0.0026(10) -0.0017(9)
C32 0.0150(11) 0.0204(10) 0.0202(11) -0.0046(9) 0.0007(9) -0.0023(8)
C33 0.0141(11) 0.0187(10) 0.0213(11) -0.0032(9) -0.0003(9) -0.0010(8)
P3 0.0180(3) 0.0329(3) 0.0185(3) 0.0004(3) -0.0077(3) -0.0031(3)
F1 0.0540(15) 0.0576(13) 0.0542(14) -0.0202(11) -0.0025(12) 0.0214(11)
F2 0.0485(14) 0.0724(15) 0.0455(13) 0.0042(11) -0.0226(11) -0.0341(12)
F3 0.0338(13) 0.0820(16) 0.0491(14) -0.0203(12) -0.0014(11) 0.0151(11)
F4 0.0244(10) 0.0509(10) 0.0406(11) -0.0017(9) -0.0056(9) -0.0143(8)
F5 0.0584(14) 0.0499(11) 0.0280(10) 0.0104(9) -0.0165(10) -0.0008(10)
F6 0.0573(14) 0.0542(12) 0.0284(10) 0.0129(9) -0.0196(10) -0.0151(11)

loop_
_atom_type_symbol
_atom_type_description
_atom_type_scat_dispersion_real
_atom_type_scat_dispersion_imag
_atom_type_scat_source
C C 0.0033 0.0016 'International Tables Vol C Tables 4.2.6.8 and 6.1.1.4'
H H 0.0000 0.0000 'International Tables Vol C Tables 4.2.6.8 and 6.1.1.4'
F F 0.0171 0.0103 'International Tables Vol C Tables 4.2.6.8 and 6.1.1.4'
P P 0.1023 0.0942 'International Tables Vol C Tables 4.2.6.8 and 6.1.1.4'
Ru Ru -1.2594 0.8363 'International Tables Vol C Tables 4.2.6.8 and 6.1.1.4'

loop_
_geom_angle_atom_site_label_1
_geom_angle_atom_site_label_2
_geom_angle_atom_site_label_3
_geom_angle
_geom_angle_site_symmetry_1
_geom_angle_site_symmetry_3
_geom_angle_publ_flag
C6 Ru1 C3 102.34(9) . . ?
C6 Ru1 C4 90.77(9) . . ?
C3 Ru1 C4 37.34(10) . . ?
C6 Ru1 C1 151.12(9) . . ?
C3 Ru1 C1 62.10(10) . . ?
C4 Ru1 C1 61.84(9) . . ?
C6 Ru1 C2 139.06(10) . . ?
C3 Ru1 C2 37.74(10) . . ?
C4 Ru1 C2 62.42(10) . . ?
C1 Ru1 C2 36.83(11) . . ?
C6 Ru1 C5 114.86(9) . . ?
C3 Ru1 C5 62.68(10) . . ?
C4 Ru1 C5 37.38(9) . . ?
C1 Ru1 C5 37.16(9) . . ?
C2 Ru1 C5 62.43(10) . . ?
C6 Ru1 C7 37.01(9) . . ?
C3 Ru1 C7 130.50(9) . . ?
C4 Ru1 C7 101.77(9) . . ?
C1 Ru1 C7 134.79(10) . . ?
C2 Ru1 C7 163.88(10) . . ?
C5 Ru1 C7 103.47(10) . . ?
C6 Ru1 P1 46.61(7) . . ?
C3 Ru1 P1 97.30(7) . . ?
C4 Ru1 P1 114.70(7) . . ?
C1 Ru1 P1 151.36(8) . . ?
C2 Ru1 P1 114.80(8) . . ?
C5 Ru1 P1 151.69(7) . . ?
C7 Ru1 P1 73.45(8) . . ?
C6 Ru1 P2 113.57(6) . . ?
C3 Ru1 P2 142.53(7) . . ?
C4 Ru1 P2 145.71(7) . . ?
C1 Ru1 P2 88.63(6) . . ?
C2 Ru1 P2 104.89(7) . . ?
C5 Ru1 P2 108.39(7) . . ?
C7 Ru1 P2 86.51(6) . . ?
P1 Ru1 P2 99.58(2) . . ?
C6 P1 C14 112.48(11) . . ?
C6 P1 C8 106.65(12) . . ?
C14 P1 C8 113.22(12) . . ?
C6 P1 Ru1 62.94(8) . . ?
C14 P1 Ru1 128.01(8) . . ?
C8 P1 Ru1 117.48(9) . . ?
C20 P2 C28 101.15(11) . . ?
C20 P2 C22 99.80(11) . . ?
C28 P2 C22 104.29(11) . . ?
C20 P2 Ru1 120.84(8) . . ?
C28 P2 Ru1 116.09(8) . . ?
C22 P2 Ru1 112.25(8) . . ?
C2 C1 C5 110.0(2) . . ?
C2 C1 Ru1 71.83(15) . . ?
C5 C1 Ru1 72.24(14) . . ?
C1 C2 C3 107.1(2) . . ?
C1 C2 Ru1 71.34(14) . . ?
C3 C2 Ru1 70.28(13) . . ?
C4 C3 C2 107.8(2) . . ?
C4 C3 Ru1 71.69(14) . . ?
C2 C3 Ru1 71.99(13) . . ?
C3 C4 C5 108.9(2) . . ?
C3 C4 Ru1 70.97(14) . . ?
C5 C4 Ru1 72.39(13) . . ?
C1 C5 C4 106.2(2) . . ?
C1 C5 Ru1 70.60(14) . . ?
C4 C5 Ru1 70.24(14) . . ?
C7 C6 P1 117.33(17) . . ?
C7 C6 Ru1 74.66(14) . . ?
P1 C6 Ru1 70.45(8) . . ?
C6 C7 Ru1 68.33(13) . . ?
C9 C8 C13 112.1(2) . . ?
C9 C8 P1 115.22(17) . . ?
C13 C8 P1 112.96(17) . . ?
C10 C9 C8 109.4(2) . . ?
C9 C10 C11 111.2(2) . . ?
C12 C11 C10 111.6(3) . . ?
C11 C12 C13 112.7(2) . . ?
C12 C13 C8 109.1(2) . . ?
C19 C14 C15 110.4(2) . . ?
C19 C14 P1 113.06(16) . . ?
C15 C14 P1 113.34(16) . . ?
C16 C15 C14 110.1(2) . . ?
C17 C16 C15 112.5(2) . . ?
C16 C17 C18 111.5(2) . . ?
C17 C18 C19 110.8(2) . . ?
C18 C19 C14 109.3(2) . . ?
C21 C20 P2 128.5(2) . . ?
C23 C22 C27 110.3(2) . . ?
C23 C22 P2 112.23(17) . . ?
C27 C22 P2 114.4(2) . . ?
C24 C23 C22 110.9(2) . . ?
C23 C24 C25 111.6(3) . . ?
C26 C25 C24 110.8(2) . . ?
C25 C26 C27 111.8(2) . . ?
C26 C27 C22 111.3(2) . . ?
C29 C28 C33 109.9(2) . . ?
C29 C28 P2 111.01(16) . . ?
C33 C28 P2 114.90(16) . . ?
C28 C29 C30 110.4(2) . . ?
C31 C30 C29 110.3(2) . . ?
C32 C31 C30 112.0(2) . . ?
C31 C32 C33 111.0(2) . . ?
C32 C33 C28 109.9(2) . . ?
F1 P3 F5 90.64(13) . . ?
F1 P3 F2 90.47(15) . . ?
F5 P3 F2 90.14(12) . . ?
F1 P3 F6 90.40(14) . . ?
F5 P3 F6 178.94(14) . . ?
F2 P3 F6 90.06(12) . . ?
F1 P3 F4 90.86(14) . . ?
F5 P3 F4 90.70(12) . . ?
F2 P3 F4 178.42(14) . . ?
F6 P3 F4 89.08(11) . . ?
F1 P3 F3 178.84(13) . . ?
F5 P3 F3 90.34(14) . . ?
F2 P3 F3 90.15(15) . . ?
F6 P3 F3 88.62(14) . . ?
F4 P3 F3 88.50(13) . . ?

loop_
_geom_bond_atom_site_label_1
_geom_bond_atom_site_label_2
_geom_bond_distance
_geom_bond_site_symmetry_2
_geom_bond_publ_flag
Ru1 C6 2.171(2) . ?
Ru1 C3 2.211(2) . ?
Ru1 C4 2.220(2) . ?
Ru1 C1 2.227(2) . ?
Ru1 C2 2.233(2) . ?
Ru1 C5 2.248(3) . ?
Ru1 C7 2.253(2) . ?
Ru1 P1 2.2977(7) . ?
Ru1 P2 2.3450(6) . ?
P1 C6 1.772(3) . ?
P1 C14 1.830(2) . ?
P1 C8 1.838(3) . ?
P2 C20 1.829(2) . ?
P2 C28 1.849(2) . ?
P2 C22 1.860(3) . ?
C1 C2 1.409(4) . ?
C1 C5 1.426(4) . ?
C2 C3 1.437(4) . ?
C3 C4 1.418(4) . ?
C4 C5 1.432(4) . ?
C6 C7 1.406(4) . ?
C8 C9 1.527(4) . ?
C8 C13 1.539(4) . ?
C9 C10 1.526(4) . ?
C10 C11 1.528(4) . ?
C11 C12 1.515(4) . ?
C12 C13 1.536(4) . ?
C14 C19 1.536(4) . ?
C14 C15 1.540(3) . ?
C15 C16 1.530(4) . ?
C16 C17 1.504(4) . ?
C17 C18 1.525(4) . ?
C18 C19 1.532(4) . ?
C20 C21 1.332(4) . ?
C22 C23 1.538(3) . ?
C22 C27 1.537(4) . ?
C23 C24 1.527(4) . ?
C24 C25 1.533(4) . ?
C25 C26 1.524(4) . ?
C26 C27 1.529(4) . ?
C28 C29 1.531(4) . ?
C28 C33 1.538(3) . ?
C29 C30 1.533(3) . ?
C30 C31 1.527(3) . ?
C31 C32 1.520(4) . ?
C32 C33 1.532(3) . ?
P3 F1 1.577(2) . ?
P3 F5 1.584(2) . ?
P3 F2 1.593(2) . ?
P3 F6 1.604(2) . ?
P3 F4 1.606(2) . ?
P3 F3 1.613(2) . ?
